data_4113845
loop_
_publ_author_name
'Yasuhiro Ohki'
'Nobuo Matsuura'
'Tadashi Marumoto'
'Hiroyuki Kawaguchi'
'Kazuyuki Tatsumi'

_publ_contact_author_address
;           
Department of Chemistry, Nagoya University, Furo-cho, Chikusa-ku, 
Nagoya 464-8602, Japan
;
_publ_contact_author_email i45100a@nucc.cc.nagoya-u.ac.jp
_publ_contact_author_fax +81-52-789-2943
_publ_contact_author_name 'Kazuyuki Tatsumi'
_publ_contact_author_phone +81-52-789-2476
_publ_section_title
;
 Heterolytic Cleavage of Dihydrogen Promoted by Sulfido-Bridged
 Tungsten-Ruthenium Dinuclear Complexes
;
_journal_name_full 'Journal of the American Chemical Society'
_journal_page_first 7978
_journal_page_last 7988
_journal_paper_doi 10.1021/ja029941x
_journal_volume 125
_journal_year 2003
_chemical_formula_sum 'C47 H47 Cl3 P2 Ru S3 W'
_chemical_formula_weight 1161.29
_space_group_IT_number 61
_symmetry_cell_setting orthorhombic
_symmetry_Int_Tables_number 61
_symmetry_space_group_name_Hall '-P 2ac 2ab'
_symmetry_space_group_name_H-M 'P b c a'
_cell_angle_alpha 90
_cell_angle_beta 90
_cell_angle_gamma 90
_cell_formula_units_Z 8
_cell_length_a 34.5808(3)
_cell_length_b 18.2206(1)
_cell_length_c 14.4798(1)
_cell_measurement_temperature 273.2
_cell_volume 9123.47(11)
_computing_data_reduction 'teXsan Ver. 1.11'
_computing_publication_material 'teXsan Ver. 1.11'
_computing_structure_refinement 'teXsan Ver. 1.10'
_computing_structure_solution SIR92
_diffrn_radiation_type 'Mo K\a'
_diffrn_radiation_wavelength 0.7107
_diffrn_reflns_limit_h_max 0
_diffrn_reflns_limit_h_min 0
_diffrn_reflns_limit_k_max 0
_diffrn_reflns_limit_k_min 0
_diffrn_reflns_limit_l_max 0
_diffrn_reflns_limit_l_min 0
_diffrn_reflns_number 11241
_exptl_absorpt_coefficient_mu 3.270
_exptl_absorpt_correction_type none
_exptl_crystal_colour block
_exptl_crystal_density_diffrn 1.691
_exptl_crystal_description red
_exptl_crystal_size_max 0.140
_exptl_crystal_size_mid 0.100
_exptl_crystal_size_min 0.100
_refine_diff_density_max 3.64
_refine_diff_density_min -0.92
_refine_ls_extinction_method none
_refine_ls_goodness_of_fit_ref 1.812
_refine_ls_hydrogen_treatment noref
_refine_ls_number_parameters 532
_refine_ls_number_reflns 9568
_refine_ls_R_factor_gt 0.0268
_refine_ls_shift/su_max 0.0010
_refine_ls_structure_factor_coef F
_refine_ls_weighting_details 'w = 1/[\s^2^(Fo) + 0.00063|Fo|^2^]'
_refine_ls_weighting_scheme calc
_refine_ls_wR_factor_ref 0.0520
_reflns_number_gt 9568
_reflns_number_total 0
_reflns_threshold_expression F^2^>2.0\s(F^2^)
_cod_data_source_file ja029941xsi20030328_023805_1.cif
_cod_data_source_block Cp*WS3Ru(PPh3)2Cl(4a)
_cod_original_cell_volume 9123.47(10)
_cod_original_formula_sum 'C47 H47 Cl3 P2 S3 Ru W '
_cod_database_code 4113845

loop_
_symmetry_equiv_pos_as_xyz
x,y,z
1/2+x,1/2-y,-z
-x,1/2+y,1/2-z
1/2-x,-y,1/2+z
-x,-y,-z
1/2-x,1/2+y,z
x,1/2-y,1/2+z
1/2+x,y,1/2-z

loop_
_atom_site_label
_atom_site_type_symbol
_atom_site_fract_x
_atom_site_fract_y
_atom_site_fract_z
_atom_site_U_iso_or_equiv
_atom_site_adp_type
_atom_site_occupancy
_atom_site_calc_flag
_atom_site_refinement_flags
W W 0.094686(4) 0.230298(6) 0.651909(8) 0.01184(5) Uani 1.00 d .
Ru Ru 0.113675(7) 0.09230(1) 0.62953(2) 0.01060(6) Uani 1.00 d .
Cl(1) Cl 0.11237(2) 0.02930(4) 0.48249(5) 0.0194(2) Uani 1.00 d .
Cl(2a) Cl 0.1654(3) -0.0704(5) 0.2610(8) 0.085(2) Uani 0.50 d P
Cl(2b) Cl 0.1693(3) -0.0937(7) 0.2646(8) 0.120(3) Uani 0.50 d P
Cl(3a) Cl 0.1516(4) -0.2037(4) 0.3526(9) 0.137(4) Uani 0.50 d P
Cl(3b) Cl 0.1451(3) -0.2253(4) 0.3668(6) 0.086(2) Uani 0.50 d P
S(1) S 0.14465(2) 0.20377(4) 0.56027(5) 0.0156(2) Uani 1.00 d .
S(2) S 0.05193(2) 0.15533(4) 0.58792(5) 0.0161(2) Uani 1.00 d .
S(3) S 0.11135(2) 0.16040(4) 0.77193(5) 0.0140(2) Uani 1.00 d .
P(1) P 0.07369(2) 0.00240(4) 0.70271(5) 0.0134(2) Uani 1.00 d .
P(2) P 0.17924(2) 0.05754(4) 0.65364(5) 0.0129(2) Uani 1.00 d .
C(1) C 0.1067(1) 0.3563(2) 0.6245(2) 0.0232(8) Uani 1.00 d .
C(2) C 0.10934(10) 0.3447(2) 0.7213(2) 0.0215(8) Uani 1.00 d .
C(3) C 0.07240(10) 0.3227(2) 0.7550(2) 0.0180(7) Uani 1.00 d .
C(4) C 0.04638(9) 0.3203(2) 0.6786(2) 0.0176(7) Uani 1.00 d .
C(5) C 0.0670(1) 0.3421(2) 0.5984(2) 0.0203(8) Uani 1.00 d .
C(6) C 0.1375(1) 0.3854(2) 0.5635(3) 0.042(1) Uani 1.00 d .
C(7) C 0.1450(1) 0.3569(2) 0.7789(3) 0.036(1) Uani 1.00 d .
C(8) C 0.0625(1) 0.3103(2) 0.8541(2) 0.0293(10) Uani 1.00 d .
C(9) C 0.0043(1) 0.3032(2) 0.6851(3) 0.0314(9) Uani 1.00 d .
C(10) C 0.0498(1) 0.3522(2) 0.5037(2) 0.038(1) Uani 1.00 d .
C(11) C 0.02312(9) 0.0315(2) 0.7207(2) 0.0166(7) Uani 1.00 d .
C(12) C -0.00876(10) -0.0044(2) 0.6834(2) 0.0224(8) Uani 1.00 d .
C(13) C -0.0462(1) 0.0198(2) 0.7025(2) 0.0306(9) Uani 1.00 d .
C(14) C -0.0520(1) 0.0796(2) 0.7591(2) 0.0296(9) Uani 1.00 d .
C(15) C -0.0206(1) 0.1152(2) 0.7967(2) 0.0246(8) Uani 1.00 d .
C(16) C 0.01665(10) 0.0918(2) 0.7778(2) 0.0208(8) Uani 1.00 d .
C(17) C 0.08521(10) -0.0253(2) 0.8215(2) 0.0169(7) Uani 1.00 d .
C(18) C 0.1236(1) -0.0310(2) 0.8483(2) 0.0250(9) Uani 1.00 d .
C(19) C 0.1338(1) -0.0556(2) 0.9368(2) 0.0334(10) Uani 1.00 d .
C(20) C 0.1049(1) -0.0753(2) 0.9978(2) 0.0298(9) Uani 1.00 d .
C(21) C 0.0664(1) -0.0691(2) 0.9729(2) 0.0315(9) Uani 1.00 d .
C(22) C 0.0565(1) -0.0446(2) 0.8854(2) 0.0254(8) Uani 1.00 d .
C(23) C 0.06779(10) -0.0868(2) 0.6446(2) 0.0178(8) Uani 1.00 d .
C(24) C 0.07977(10) -0.1521(2) 0.6850(2) 0.0217(8) Uani 1.00 d .
C(25) C 0.0769(1) -0.2181(2) 0.6366(3) 0.031(1) Uani 1.00 d .
C(26) C 0.0623(1) -0.2192(2) 0.5480(3) 0.037(1) Uani 1.00 d .
C(27) C 0.0497(1) -0.1542(2) 0.5075(2) 0.0304(9) Uani 1.00 d .
C(28) C 0.05294(10) -0.0876(2) 0.5548(2) 0.0213(8) Uani 1.00 d .
C(29) C 0.20006(9) 0.0945(2) 0.7607(2) 0.0167(7) Uani 1.00 d .
C(30) C 0.2121(1) 0.0513(2) 0.8338(2) 0.0217(8) Uani 1.00 d .
C(31) C 0.2264(1) 0.0836(2) 0.9151(2) 0.0281(9) Uani 1.00 d .
C(32) C 0.2286(1) 0.1593(2) 0.9217(2) 0.0319(9) Uani 1.00 d .
C(33) C 0.2168(1) 0.2038(2) 0.8482(2) 0.030(1) Uani 1.00 d .
C(34) C 0.20253(10) 0.1710(2) 0.7684(2) 0.0220(8) Uani 1.00 d .
C(35) C 0.21430(9) 0.0905(2) 0.5670(2) 0.0162(7) Uani 1.00 d .
C(36) C 0.20579(10) 0.0800(2) 0.4736(2) 0.0219(8) Uani 1.00 d .
C(37) C 0.2321(1) 0.1005(2) 0.4058(2) 0.0260(9) Uani 1.00 d .
C(38) C 0.2672(1) 0.1321(2) 0.4302(2) 0.0307(9) Uani 1.00 d .
C(39) C 0.2765(1) 0.1415(2) 0.5223(3) 0.0340(10) Uani 1.00 d .
C(40) C 0.2501(1) 0.1199(2) 0.5908(2) 0.0270(9) Uani 1.00 d .
C(41) C 0.1945(1) -0.0391(2) 0.6532(2) 0.0160(8) Uani 1.00 d .
C(42) C 0.1679(1) -0.0935(2) 0.6322(3) 0.0260(9) Uani 1.00 d .
C(43) C 0.1793(1) -0.1671(2) 0.6309(3) 0.038(1) Uani 1.00 d .
C(44) C 0.2171(1) -0.1858(2) 0.6494(2) 0.034(1) Uani 1.00 d .
C(45) C 0.2439(1) -0.1319(2) 0.6675(2) 0.0261(9) Uani 1.00 d .
C(46) C 0.2326(1) -0.0588(2) 0.6686(2) 0.0244(8) Uani 1.00 d .
C(47) C 0.1609(2) -0.1229(4) 0.3715(5) 0.088(2) Uani 1.00 d .
H(1) H 0.1598 0.3531 0.5658 0.0503 Uiso 1.00 calc .
H(2) H 0.1280 0.3881 0.5005 0.0503 Uiso 1.00 calc .
H(3) H 0.1449 0.4341 0.5841 0.0503 Uiso 1.00 calc .
H(4) H 0.1516 0.3119 0.8109 0.0431 Uiso 1.00 calc .
H(5) H 0.1663 0.3713 0.7392 0.0431 Uiso 1.00 calc .
H(6) H 0.1400 0.3954 0.8236 0.0431 Uiso 1.00 calc .
H(7) H 0.0668 0.3551 0.8886 0.0352 Uiso 1.00 calc .
H(8) H 0.0356 0.2960 0.8591 0.0352 Uiso 1.00 calc .
H(9) H 0.0788 0.2716 0.8788 0.0352 Uiso 1.00 calc .
H(10) H -0.0082 0.3391 0.7244 0.0377 Uiso 1.00 calc .
H(11) H -0.0071 0.3048 0.6239 0.0377 Uiso 1.00 calc .
H(12) H 0.0009 0.2546 0.7111 0.0377 Uiso 1.00 calc .
H(13) H 0.0300 0.3899 0.5060 0.0459 Uiso 1.00 calc .
H(14) H 0.0699 0.3667 0.4608 0.0459 Uiso 1.00 calc .
H(15) H 0.0383 0.3063 0.4834 0.0459 Uiso 1.00 calc .
H(16) H -0.0049 -0.0467 0.6438 0.0269 Uiso 1.00 calc .
H(17) H -0.0682 -0.0056 0.6759 0.0367 Uiso 1.00 calc .
H(18) H -0.0780 0.0965 0.7724 0.0355 Uiso 1.00 calc .
H(19) H -0.0246 0.1571 0.8368 0.0296 Uiso 1.00 calc .
H(20) H 0.0385 0.1177 0.8046 0.0250 Uiso 1.00 calc .
H(21) H 0.1438 -0.0176 0.8050 0.0300 Uiso 1.00 calc .
H(22) H 0.1607 -0.0587 0.9549 0.0400 Uiso 1.00 calc .
H(23) H 0.1117 -0.0937 1.0585 0.0358 Uiso 1.00 calc .
H(24) H 0.0463 -0.0818 1.0168 0.0378 Uiso 1.00 calc .
H(25) H 0.0295 -0.0409 0.8682 0.0304 Uiso 1.00 calc .
H(26) H 0.0902 -0.1519 0.7471 0.0261 Uiso 1.00 calc .
H(27) H 0.0851 -0.2635 0.6655 0.0370 Uiso 1.00 calc .
H(28) H 0.0609 -0.2650 0.5141 0.0444 Uiso 1.00 calc .
H(29) H 0.0386 -0.1550 0.4460 0.0365 Uiso 1.00 calc .
H(30) H 0.0449 -0.0423 0.5255 0.0255 Uiso 1.00 calc .
H(31) H 0.2106 -0.0017 0.8290 0.0260 Uiso 1.00 calc .
H(32) H 0.2348 0.0531 0.9661 0.0338 Uiso 1.00 calc .
H(33) H 0.2383 0.1817 0.9779 0.0382 Uiso 1.00 calc .
H(34) H 0.2186 0.2568 0.8528 0.0363 Uiso 1.00 calc .
H(35) H 0.1942 0.2016 0.7173 0.0264 Uiso 1.00 calc .
H(36) H 0.1813 0.0582 0.4559 0.0263 Uiso 1.00 calc .
H(37) H 0.2260 0.0927 0.3412 0.0313 Uiso 1.00 calc .
H(38) H 0.2852 0.1475 0.3826 0.0368 Uiso 1.00 calc .
H(39) H 0.3011 0.1630 0.5396 0.0409 Uiso 1.00 calc .
H(40) H 0.2569 0.1256 0.6554 0.0324 Uiso 1.00 calc .
H(41) H 0.1413 -0.0805 0.6184 0.0312 Uiso 1.00 calc .
H(42) H 0.1606 -0.2051 0.6170 0.0451 Uiso 1.00 calc .
H(43) H 0.2248 -0.2370 0.6496 0.0407 Uiso 1.00 calc .
H(44) H 0.2707 -0.1450 0.6794 0.0313 Uiso 1.00 calc .
H(45) H 0.2517 -0.0209 0.6805 0.0292 Uiso 1.00 calc .

loop_
_atom_site_aniso_label
_atom_site_aniso_U_11
_atom_site_aniso_U_22
_atom_site_aniso_U_33
_atom_site_aniso_U_12
_atom_site_aniso_U_13
_atom_site_aniso_U_23
W 0.01386(10) 0.01118(10) 0.01048(10) 0.00217(4) 0.00123(4) 0.00082(4)
Ru 0.0119(1) 0.0106(1) 0.0093(1) 0.00049(8) -0.00065(8) -0.00015(7)
Cl(1) 0.0224(4) 0.0232(4) 0.0128(3) -0.0036(3) 0.0004(3) -0.0049(3)
Cl(2a) 0.053(3) 0.104(4) 0.100(4) 0.016(3) -0.001(2) -0.017(4)
Cl(2b) 0.082(4) 0.19(1) 0.090(4) 0.049(5) 0.024(3) 0.031(5)
Cl(3a) 0.175(9) 0.054(4) 0.181(8) -0.014(4) -0.007(5) -0.020(4)
Cl(3b) 0.090(4) 0.060(4) 0.109(4) 0.004(3) 0.008(3) -0.033(3)
S(1) 0.0167(4) 0.0147(3) 0.0153(3) 0.0015(3) 0.0044(3) 0.0019(2)
S(2) 0.0149(4) 0.0188(3) 0.0146(3) 0.0005(3) -0.0018(3) 0.0012(3)
S(3) 0.0175(4) 0.0144(3) 0.0101(3) 0.0013(3) -0.0003(2) 0.0002(2)
P(1) 0.0149(4) 0.0129(3) 0.0124(3) -0.0010(3) 0.0000(3) 0.0000(3)
P(2) 0.0133(4) 0.0130(4) 0.0124(3) 0.0013(3) -0.0008(2) -0.0003(2)
C(1) 0.036(2) 0.009(1) 0.025(2) 0.005(1) 0.014(1) 0.002(1)
C(2) 0.022(2) 0.013(1) 0.030(2) 0.003(1) -0.001(1) -0.005(1)
C(3) 0.025(2) 0.014(1) 0.015(1) 0.008(1) 0.002(1) -0.002(1)
C(4) 0.017(2) 0.013(1) 0.023(1) 0.008(1) 0.002(1) 0.000(1)
C(5) 0.033(2) 0.013(1) 0.014(1) 0.009(1) 0.002(1) 0.001(1)
C(6) 0.052(3) 0.020(2) 0.054(3) -0.002(2) 0.024(2) 0.006(2)
C(7) 0.032(2) 0.030(2) 0.046(2) -0.002(2) -0.008(2) -0.018(2)
C(8) 0.046(2) 0.025(2) 0.017(2) 0.012(2) 0.009(1) 0.000(1)
C(9) 0.025(2) 0.029(2) 0.040(2) 0.009(1) 0.003(2) -0.003(1)
C(10) 0.064(3) 0.033(2) 0.017(2) 0.025(2) -0.007(2) 0.005(1)
C(11) 0.016(1) 0.019(1) 0.015(1) -0.001(1) 0.001(1) 0.004(1)
C(12) 0.018(2) 0.024(2) 0.024(2) -0.001(1) 0.001(1) -0.005(1)
C(13) 0.018(2) 0.043(2) 0.031(2) 0.000(2) -0.002(1) -0.007(1)
C(14) 0.022(2) 0.038(2) 0.028(2) 0.008(2) 0.005(1) 0.001(1)
C(15) 0.026(2) 0.026(2) 0.022(2) 0.003(1) 0.007(1) -0.001(1)
C(16) 0.023(2) 0.021(2) 0.019(1) -0.004(1) 0.004(1) -0.001(1)
C(17) 0.021(2) 0.015(1) 0.014(1) -0.002(1) 0.001(1) 0.000(1)
C(18) 0.022(2) 0.036(2) 0.017(2) 0.001(2) 0.002(1) 0.007(1)
C(19) 0.027(2) 0.047(2) 0.026(2) 0.007(2) -0.005(1) 0.007(2)
C(20) 0.038(2) 0.032(2) 0.020(2) -0.001(2) 0.000(1) 0.009(1)
C(21) 0.040(2) 0.034(2) 0.020(2) -0.009(2) 0.004(1) 0.008(1)
C(22) 0.021(2) 0.035(2) 0.021(2) -0.009(1) 0.002(1) 0.007(1)
C(23) 0.017(2) 0.013(1) 0.023(2) -0.004(1) 0.004(1) -0.001(1)
C(24) 0.024(2) 0.017(1) 0.024(2) -0.005(1) 0.004(1) 0.000(1)
C(25) 0.028(2) 0.015(2) 0.049(2) -0.005(1) 0.006(2) -0.001(1)
C(26) 0.042(2) 0.023(2) 0.045(2) -0.012(2) 0.008(2) -0.017(2)
C(27) 0.030(2) 0.032(2) 0.029(2) -0.007(2) 0.001(1) -0.011(1)
C(28) 0.019(2) 0.024(2) 0.022(2) -0.006(1) 0.001(1) -0.004(1)
C(29) 0.016(1) 0.017(1) 0.017(1) 0.000(1) -0.001(1) -0.004(1)
C(30) 0.022(2) 0.026(2) 0.018(1) 0.001(1) -0.002(1) -0.003(1)
C(31) 0.031(2) 0.036(2) 0.018(2) 0.005(1) -0.008(1) -0.001(1)
C(32) 0.031(2) 0.041(2) 0.024(2) 0.001(2) -0.008(1) -0.012(1)
C(33) 0.032(2) 0.028(2) 0.031(2) 0.000(2) -0.008(1) -0.009(1)
C(34) 0.021(2) 0.019(1) 0.027(2) -0.001(1) -0.004(1) -0.004(1)
C(35) 0.016(1) 0.014(1) 0.019(1) 0.003(1) 0.004(1) 0.000(1)
C(36) 0.018(2) 0.030(2) 0.018(1) 0.005(1) 0.003(1) 0.004(1)
C(37) 0.021(2) 0.038(2) 0.020(2) 0.011(1) 0.002(1) 0.005(1)
C(38) 0.033(2) 0.024(2) 0.035(2) 0.007(1) 0.020(2) 0.006(1)
C(39) 0.024(2) 0.031(2) 0.047(2) -0.009(2) 0.011(2) -0.010(2)
C(40) 0.023(2) 0.031(2) 0.027(2) -0.005(1) 0.008(1) -0.008(1)
C(41) 0.020(2) 0.014(1) 0.014(1) 0.006(1) 0.001(1) -0.0002(9)
C(42) 0.019(2) 0.019(2) 0.040(2) -0.001(1) 0.003(1) -0.002(1)
C(43) 0.031(2) 0.018(2) 0.064(3) 0.003(2) 0.000(2) -0.004(2)
C(44) 0.043(3) 0.021(2) 0.038(2) 0.009(2) 0.003(2) -0.002(1)
C(45) 0.027(2) 0.028(2) 0.023(2) 0.014(1) -0.006(1) -0.004(1)
C(46) 0.027(2) 0.022(2) 0.024(2) 0.002(1) -0.005(1) -0.005(1)
C(47) 0.094(6) 0.102(5) 0.067(4) 0.035(5) -0.004(4) -0.030(4)

loop_
_atom_type_symbol
_atom_type_description
_atom_type_scat_dispersion_real
_atom_type_scat_dispersion_imag
_atom_type_scat_source
W W -0.849 6.872
;International Tables for Crystallography
(1992, Vol. C, Tables 4.2.6.8 and 6.1.1.1)
;
Ru Ru -1.259 0.836
;International Tables for Crystallography
(1992, Vol. C, Tables 4.2.6.8 and 6.1.1.1)
;
S S 0.125 0.123
;International Tables for Crystallography
(1992, Vol. C, Tables 4.2.6.8 and 6.1.1.1)
;
P P 0.102 0.094
;International Tables for Crystallography
(1992, Vol. C, Tables 4.2.6.8 and 6.1.1.1)
;
Cl Cl 0.148 0.159
;International Tables for Crystallography
(1992, Vol. C, Tables 4.2.6.8 and 6.1.1.1)
;
C C 0.003 0.002
;International Tables for Crystallography
(1992, Vol. C, Tables 4.2.6.8 and 6.1.1.1)
;
H H 0.000 0.000
;International Tables for Crystallography
(1992, Vol. C, Table 6.1.1.2)
;

loop_
_geom_angle_atom_site_label_1
_geom_angle_atom_site_label_2
_geom_angle_atom_site_label_3
_geom_angle
_geom_angle_site_symmetry_3
_geom_angle_publ_flag
Ru W S(1) 61.60(2) 0_555 yes
Ru W S(2) 61.56(2) 0_555 yes
Ru W S(3) 58.90(2) 0_555 yes
Ru W C(1) 150.07(8) 0_555 yes
Ru W C(2) 147.53(8) 0_555 yes
Ru W C(3) 146.98(7) 0_555 yes
Ru W C(4) 149.35(8) 0_555 yes
Ru W C(5) 151.92(7) 0_555 yes
S(1) W S(2) 97.73(3) 0_555 yes
S(1) W S(3) 98.03(3) 0_555 yes
S(1) W C(1) 88.54(8) 0_555 yes
S(1) W C(2) 106.09(8) 0_555 yes
S(1) W C(3) 141.03(8) 0_555 yes
S(1) W C(4) 142.35(8) 0_555 yes
S(1) W C(5) 107.69(8) 0_555 yes
S(2) W S(3) 98.40(3) 0_555 yes
S(2) W C(1) 130.16(10) 0_555 yes
S(2) W C(2) 149.61(8) 0_555 yes
S(2) W C(3) 118.85(8) 0_555 yes
S(2) W C(4) 91.40(8) 0_555 yes
S(2) W C(5) 97.06(8) 0_555 yes
S(3) W C(1) 129.75(9) 0_555 yes
S(3) W C(2) 96.69(8) 0_555 yes
S(3) W C(3) 89.93(7) 0_555 yes
S(3) W C(4) 116.72(8) 0_555 yes
S(3) W C(5) 147.77(7) 0_555 yes
C(1) W C(2) 34.9(1) 0_555 yes
C(1) W C(3) 58.4(1) 0_555 yes
C(1) W C(4) 58.7(1) 0_555 yes
C(1) W C(5) 35.5(1) 0_555 yes
C(2) W C(3) 34.9(1) 0_555 yes
C(2) W C(4) 58.2(1) 0_555 yes
C(2) W C(5) 58.1(1) 0_555 yes
C(3) W C(4) 34.9(1) 0_555 yes
C(3) W C(5) 57.85(9) 0_555 yes
C(4) W C(5) 34.7(1) 0_555 yes
W Ru Cl(1) 124.04(2) 0_555 yes
W Ru S(1) 51.57(2) 0_555 yes
W Ru S(2) 51.26(2) 0_555 yes
W Ru S(3) 52.48(2) 0_555 yes
W Ru P(1) 117.25(2) 0_555 yes
W Ru P(2) 118.44(2) 0_555 yes
Cl(1) Ru S(1) 92.31(2) 0_555 yes
Cl(1) Ru S(2) 89.42(3) 0_555 yes
Cl(1) Ru S(3) 175.97(3) 0_555 yes
Cl(1) Ru P(1) 93.10(3) 0_555 yes
Cl(1) Ru P(2) 91.18(3) 0_555 yes
S(1) Ru S(2) 84.04(2) 0_555 yes
S(1) Ru S(3) 86.52(2) 0_555 yes
S(1) Ru P(1) 168.47(3) 0_555 yes
S(1) Ru P(2) 82.37(3) 0_555 yes
S(2) Ru S(3) 86.62(2) 0_555 yes
S(2) Ru P(1) 85.85(3) 0_555 yes
S(2) Ru P(2) 166.41(3) 0_555 yes
S(3) Ru P(1) 87.37(2) 0_555 yes
S(3) Ru P(2) 92.49(2) 0_555 yes
P(1) Ru P(2) 107.67(3) 0_555 yes
Cl(2b) Cl(2a) C(47) 55(2) 0_555 yes
Cl(2a) Cl(2b) C(47) 111(3) 0_555 yes
Cl(3b) Cl(3a) C(47) 141(2) 0_555 yes
Cl(3a) Cl(3b) C(47) 29(1) 0_555 yes
W S(1) Ru 66.83(2) 0_555 yes
W S(2) Ru 67.19(2) 0_555 yes
W S(3) Ru 68.63(2) 0_555 yes
Ru P(1) C(11) 114.42(9) 0_555 yes
Ru P(1) C(17) 118.6(1) 0_555 yes
Ru P(1) C(23) 117.77(10) 0_555 yes
C(11) P(1) C(17) 98.8(1) 0_555 yes
C(11) P(1) C(23) 102.3(1) 0_555 yes
C(17) P(1) C(23) 102.1(1) 0_555 yes
Ru P(2) C(29) 113.6(1) 0_555 yes
Ru P(2) C(35) 116.1(1) 0_555 yes
Ru P(2) C(41) 121.8(1) 0_555 yes
C(29) P(2) C(35) 101.3(1) 0_555 yes
C(29) P(2) C(41) 104.0(1) 0_555 yes
C(35) P(2) C(41) 97.0(1) 0_555 yes
W C(1) C(2) 72.6(2) 0_555 yes
W C(1) C(5) 72.8(2) 0_555 yes
W C(1) C(6) 125.0(2) 0_555 yes
C(2) C(1) C(5) 106.9(3) 0_555 yes
C(2) C(1) C(6) 126.5(4) 0_555 yes
C(5) C(1) C(6) 126.2(3) 0_555 yes
W C(2) C(1) 72.5(2) 0_555 yes
W C(2) C(3) 72.9(2) 0_555 yes
W C(2) C(7) 122.7(2) 0_555 yes
C(1) C(2) C(3) 108.8(3) 0_555 yes
C(1) C(2) C(7) 125.3(3) 0_555 yes
C(3) C(2) C(7) 125.9(3) 0_555 yes
W C(3) C(2) 72.2(2) 0_555 yes
W C(3) C(4) 72.3(2) 0_555 yes
W C(3) C(8) 124.8(2) 0_555 yes
C(2) C(3) C(4) 108.0(3) 0_555 yes
C(2) C(3) C(8) 125.2(3) 0_555 yes
C(4) C(3) C(8) 126.6(3) 0_555 yes
W C(4) C(3) 72.7(2) 0_555 yes
W C(4) C(5) 73.0(2) 0_555 yes
W C(4) C(9) 123.6(2) 0_555 yes
C(3) C(4) C(5) 108.0(3) 0_555 yes
C(3) C(4) C(9) 125.0(3) 0_555 yes
C(5) C(4) C(9) 126.8(3) 0_555 yes
W C(5) C(1) 71.7(2) 0_555 yes
W C(5) C(4) 72.3(2) 0_555 yes
W C(5) C(10) 124.0(2) 0_555 yes
C(1) C(5) C(4) 108.2(3) 0_555 yes
C(1) C(5) C(10) 126.1(3) 0_555 yes
C(4) C(5) C(10) 125.6(3) 0_555 yes
P(1) C(11) C(12) 124.1(2) 0_555 yes
P(1) C(11) C(16) 117.5(2) 0_555 yes
C(12) C(11) C(16) 118.3(3) 0_555 yes
C(11) C(12) C(13) 120.7(3) 0_555 yes
C(12) C(13) C(14) 120.2(3) 0_555 yes
C(13) C(14) C(15) 119.6(3) 0_555 yes
C(14) C(15) C(16) 120.7(3) 0_555 yes
C(11) C(16) C(15) 120.6(3) 0_555 yes
P(1) C(17) C(18) 119.3(2) 0_555 yes
P(1) C(17) C(22) 122.3(3) 0_555 yes
C(18) C(17) C(22) 118.3(3) 0_555 yes
C(17) C(18) C(19) 121.3(3) 0_555 yes
C(18) C(19) C(20) 119.1(4) 0_555 yes
C(19) C(20) C(21) 120.5(3) 0_555 yes
C(20) C(21) C(22) 120.1(3) 0_555 yes
C(17) C(22) C(21) 120.7(3) 0_555 yes
P(1) C(23) C(24) 122.1(2) 0_555 yes
P(1) C(23) C(28) 118.4(2) 0_555 yes
C(24) C(23) C(28) 119.4(3) 0_555 yes
C(23) C(24) C(25) 120.4(3) 0_555 yes
C(24) C(25) C(26) 120.4(4) 0_555 yes
C(25) C(26) C(27) 119.6(3) 0_555 yes
C(26) C(27) C(28) 120.4(3) 0_555 yes
C(23) C(28) C(27) 119.7(3) 0_555 yes
P(2) C(29) C(30) 123.7(2) 0_555 yes
P(2) C(29) C(34) 117.1(2) 0_555 yes
C(30) C(29) C(34) 119.1(3) 0_555 yes
C(29) C(30) C(31) 120.6(3) 0_555 yes
C(30) C(31) C(32) 119.6(3) 0_555 yes
C(31) C(32) C(33) 120.6(3) 0_555 yes
C(32) C(33) C(34) 119.1(4) 0_555 yes
C(29) C(34) C(33) 121.0(3) 0_555 yes
P(2) C(35) C(36) 118.3(2) 0_555 yes
P(2) C(35) C(40) 122.8(2) 0_555 yes
C(36) C(35) C(40) 118.6(3) 0_555 yes
C(35) C(36) C(37) 120.6(3) 0_555 yes
C(36) C(37) C(38) 120.3(3) 0_555 yes
C(37) C(38) C(39) 119.9(3) 0_555 yes
C(38) C(39) C(40) 119.8(3) 0_555 yes
C(35) C(40) C(39) 120.7(3) 0_555 yes
P(2) C(41) C(42) 119.8(3) 0_555 yes
P(2) C(41) C(46) 121.4(3) 0_555 yes
C(42) C(41) C(46) 118.7(3) 0_555 yes
C(41) C(42) C(43) 120.2(4) 0_555 yes
C(42) C(43) C(44) 120.2(4) 0_555 yes
C(43) C(44) C(45) 120.1(3) 0_555 yes
C(44) C(45) C(46) 119.8(3) 0_555 yes
C(41) C(46) C(45) 120.9(3) 0_555 yes
Cl(2a) C(47) Cl(2b) 12.9(6) 0_555 yes
Cl(2a) C(47) Cl(3a) 110.9(7) 0_555 yes
Cl(2a) C(47) Cl(3b) 118.9(5) 0_555 yes
Cl(2b) C(47) Cl(3a) 100.3(7) 0_555 yes
Cl(2b) C(47) Cl(3b) 108.9(6) 0_555 yes
Cl(3a) C(47) Cl(3b) 9.2(7) 0_555 yes

loop_
_geom_bond_atom_site_label_1
_geom_bond_atom_site_label_2
_geom_bond_distance
_geom_bond_publ_flag
W Ru 2.6188(2) yes
W S(1) 2.2314(7) yes
W S(2) 2.2159(7) yes
W S(3) 2.2304(7) yes
W C(1) 2.367(3) yes
W C(2) 2.369(3) yes
W C(3) 2.378(3) yes
W C(4) 2.372(3) yes
W C(5) 2.382(3) yes
Ru Cl(1) 2.4192(7) yes
Ru S(1) 2.5056(7) yes
Ru S(2) 2.4981(8) yes
Ru S(3) 2.4079(7) yes
Ru P(1) 2.3913(7) yes
Ru P(2) 2.3799(8) yes
Cl(2a) Cl(2b) 0.45(2) yes
Cl(2a) C(47) 1.87(1) yes
Cl(2b) C(47) 1.66(1) yes
Cl(3a) Cl(3b) 0.50(1) yes
Cl(3a) C(47) 1.53(1) yes
Cl(3b) C(47) 1.95(1) yes
P(1) C(11) 1.846(3) yes
P(1) C(17) 1.837(3) yes
P(1) C(23) 1.841(3) yes
P(2) C(29) 1.837(3) yes
P(2) C(35) 1.845(3) yes
P(2) C(41) 1.837(3) yes
C(1) C(2) 1.421(5) yes
C(1) C(5) 1.448(5) yes
C(1) C(6) 1.482(5) yes
C(2) C(3) 1.425(5) yes
C(2) C(7) 1.504(5) yes
C(3) C(4) 1.427(4) yes
C(3) C(8) 1.492(4) yes
C(4) C(5) 1.418(4) yes
C(4) C(9) 1.490(5) yes
C(5) C(10) 1.506(4) yes
C(11) C(12) 1.391(4) yes
C(11) C(16) 1.394(4) yes
C(12) C(13) 1.395(5) yes
C(13) C(14) 1.378(5) yes
C(14) C(15) 1.376(5) yes
C(15) C(16) 1.384(5) yes
C(17) C(18) 1.387(5) yes
C(17) C(22) 1.401(4) yes
C(18) C(19) 1.402(4) yes
C(19) C(20) 1.381(5) yes
C(20) C(21) 1.384(6) yes
C(21) C(22) 1.386(5) yes
C(23) C(24) 1.390(4) yes
C(23) C(28) 1.398(4) yes
C(24) C(25) 1.395(5) yes
C(25) C(26) 1.377(6) yes
C(26) C(27) 1.393(6) yes
C(27) C(28) 1.397(4) yes
C(29) C(30) 1.383(4) yes
C(29) C(34) 1.401(4) yes
C(30) C(31) 1.406(4) yes
C(31) C(32) 1.384(6) yes
C(32) C(33) 1.398(5) yes
C(33) C(34) 1.392(4) yes
C(35) C(36) 1.398(4) yes
C(35) C(40) 1.393(5) yes
C(36) C(37) 1.390(5) yes
C(37) C(38) 1.389(6) yes
C(38) C(39) 1.382(6) yes
C(39) C(40) 1.403(5) yes
C(41) C(42) 1.385(5) yes
C(41) C(46) 1.387(5) yes
C(42) C(43) 1.397(5) yes
C(43) C(44) 1.375(6) yes
C(44) C(45) 1.377(6) yes
C(45) C(46) 1.388(5) yes

loop_
_geom_contact_atom_site_label_1
_geom_contact_atom_site_label_2
_geom_contact_distance
_geom_contact_site_symmetry_2
W Ru 2.6188(2) .
Ru S(1) 2.5056(7) .
S(2) C(8) 3.463(3) 7_554
C(9) C(24) 3.558(5) 3_556
C(30) C(37) 3.530(5) 4_555
C(37) C(45) 3.595(5) 4_554

loop_
_geom_torsion_atom_site_label_1
_geom_torsion_atom_site_label_2
_geom_torsion_atom_site_label_3
_geom_torsion_atom_site_label_4
_geom_torsion
_geom_torsion_site_symmetry_1
_geom_torsion_site_symmetry_2
_geom_torsion_site_symmetry_3
_geom_torsion_site_symmetry_4
_geom_torsion_publ_flag
W Ru P(1) C(11) 27.2(1) 0_555 9_555 5_555 55_5 yes
W Ru P(1) C(17) -88.8(1) 0_555 9_555 5_555 55_5 yes
W Ru P(1) C(23) 147.4(1) 0_555 9_555 5_555 55_5 yes
W Ru P(2) C(29) 47.1(1) 0_555 9_555 5_555 55_5 yes
W Ru P(2) C(35) -69.8(1) 0_555 9_555 5_555 55_5 yes
W Ru P(2) C(41) 172.66(10) 0_555 9_555 5_555 55_5 yes
W S(1) Ru Cl(1) 133.09(2) 0_555 9_555 5_555 55_5 yes
W S(1) Ru S(2) 43.91(2) 0_555 9_555 5_555 55_5 yes
W S(1) Ru S(3) -43.05(2) 0_555 9_555 5_555 55_5 yes
W S(1) Ru P(1) 15.1(1) 0_555 9_555 5_555 55_5 yes
W S(1) Ru P(2) -136.03(2) 0_555 9_555 5_555 55_5 yes
W S(2) Ru Cl(1) -136.54(2) 0_555 9_555 5_555 55_5 yes
W S(2) Ru S(1) -44.15(2) 0_555 9_555 5_555 55_5 yes
W S(2) Ru S(3) 42.70(2) 0_555 9_555 5_555 55_5 yes
W S(2) Ru P(1) 130.31(2) 0_555 9_555 5_555 55_5 yes
W S(2) Ru P(2) -43.9(1) 0_555 9_555 5_555 55_5 yes
W S(3) Ru Cl(1) -30.9(4) 0_555 9_555 5_555 55_5 yes
W S(3) Ru S(1) 42.40(2) 0_555 9_555 5_555 55_5 yes
W S(3) Ru S(2) -41.83(2) 0_555 9_555 5_555 55_5 yes
W S(3) Ru P(1) -127.82(2) 0_555 9_555 5_555 55_5 yes
W S(3) Ru P(2) 124.59(2) 0_555 9_555 5_555 55_5 yes
W C(1) C(2) C(3) -64.3(2) 0_555 9_555 5_555 55_5 yes
W C(1) C(2) C(7) 118.1(3) 0_555 9_555 5_555 55_5 yes
W C(1) C(5) C(4) 63.5(2) 0_555 9_555 5_555 55_5 yes
W C(1) C(5) C(10) -119.1(3) 0_555 9_555 5_555 55_5 yes
W C(2) C(1) C(5) 65.2(2) 0_555 9_555 5_555 55_5 yes
W C(2) C(1) C(6) -121.0(3) 0_555 9_555 5_555 55_5 yes
W C(2) C(3) C(4) -63.9(2) 0_555 9_555 5_555 55_5 yes
W C(2) C(3) C(8) 120.4(3) 0_555 9_555 5_555 55_5 yes
W C(3) C(2) C(1) 64.0(2) 0_555 9_555 5_555 55_5 yes
W C(3) C(2) C(7) -118.4(3) 0_555 9_555 5_555 55_5 yes
W C(3) C(4) C(5) -65.0(2) 0_555 9_555 5_555 55_5 yes
W C(3) C(4) C(9) 119.3(3) 0_555 9_555 5_555 55_5 yes
W C(4) C(3) C(2) 63.8(2) 0_555 9_555 5_555 55_5 yes
W C(4) C(3) C(8) -120.6(3) 0_555 9_555 5_555 55_5 yes
W C(4) C(5) C(1) -63.1(2) 0_555 9_555 5_555 55_5 yes
W C(4) C(5) C(10) 119.5(3) 0_555 9_555 5_555 55_5 yes
W C(5) C(1) C(2) -65.1(2) 0_555 9_555 5_555 55_5 yes
W C(5) C(1) C(6) 121.1(3) 0_555 9_555 5_555 55_5 yes
W C(5) C(4) C(3) 64.8(2) 0_555 9_555 5_555 55_5 yes
W C(5) C(4) C(9) -119.6(3) 0_555 9_555 5_555 55_5 yes
Ru W C(1) C(2) -117.8(2) 0_555 9_555 5_555 55_5 yes
Ru W C(1) C(5) 127.6(2) 0_555 9_555 5_555 55_5 yes
Ru W C(1) C(6) 5.0(5) 0_555 9_555 5_555 55_5 yes
Ru W C(2) C(1) 124.7(2) 0_555 9_555 5_555 55_5 yes
Ru W C(2) C(3) -118.5(2) 0_555 9_555 5_555 55_5 yes
Ru W C(2) C(7) 3.6(4) 0_555 9_555 5_555 55_5 yes
Ru W C(3) C(2) 120.1(2) 0_555 9_555 5_555 55_5 yes
Ru W C(3) C(4) -123.7(2) 0_555 9_555 5_555 55_5 yes
Ru W C(3) C(8) -0.9(4) 0_555 9_555 5_555 55_5 yes
Ru W C(4) C(3) 117.2(2) 0_555 9_555 5_555 55_5 yes
Ru W C(4) C(5) -127.1(2) 0_555 9_555 5_555 55_5 yes
Ru W C(4) C(9) -3.8(4) 0_555 9_555 5_555 55_5 yes
Ru W C(5) C(1) -122.9(2) 0_555 9_555 5_555 55_5 yes
Ru W C(5) C(4) 120.3(2) 0_555 9_555 5_555 55_5 yes
Ru W C(5) C(10) -1.1(4) 0_555 9_555 5_555 55_5 yes
Ru S(1) W S(2) -51.70(2) 0_555 9_555 5_555 55_5 yes
Ru S(1) W S(3) 47.98(2) 0_555 9_555 5_555 55_5 yes
Ru S(1) W C(1) 177.95(10) 0_555 9_555 5_555 55_5 yes
Ru S(1) W C(2) 147.37(9) 0_555 9_555 5_555 55_5 yes
Ru S(1) W C(3) 147.9(1) 0_555 9_555 5_555 55_5 yes
Ru S(1) W C(4) -154.2(1) 0_555 9_555 5_555 55_5 yes
Ru S(1) W C(5) -151.69(8) 0_555 9_555 5_555 55_5 yes
Ru S(2) W S(1) 51.73(2) 0_555 9_555 5_555 55_5 yes
Ru S(2) W S(3) -47.63(2) 0_555 9_555 5_555 55_5 yes
Ru S(2) W C(1) 146.4(1) 0_555 9_555 5_555 55_5 yes
Ru S(2) W C(2) -166.6(2) 0_555 9_555 5_555 55_5 yes
Ru S(2) W C(3) -142.22(8) 0_555 9_555 5_555 55_5 yes
Ru S(2) W C(4) -164.90(8) 0_555 9_555 5_555 55_5 yes
Ru S(2) W C(5) 160.74(8) 0_555 9_555 5_555 55_5 yes
Ru S(3) W S(1) -49.75(2) 0_555 9_555 5_555 55_5 yes
Ru S(3) W S(2) 49.35(2) 0_555 9_555 5_555 55_5 yes
Ru S(3) W C(1) -144.6(1) 0_555 9_555 5_555 55_5 yes
Ru S(3) W C(2) -157.11(8) 0_555 9_555 5_555 55_5 yes
Ru S(3) W C(3) 168.53(8) 0_555 9_555 5_555 55_5 yes
Ru S(3) W C(4) 145.20(9) 0_555 9_555 5_555 55_5 yes
Ru S(3) W C(5) 167.2(2) 0_555 9_555 5_555 55_5 yes
Ru P(1) C(11) C(12) 120.0(2) 0_555 9_555 5_555 55_5 yes
Ru P(1) C(11) C(16) -62.3(2) 0_555 9_555 5_555 55_5 yes
Ru P(1) C(17) C(18) -36.8(3) 0_555 9_555 5_555 55_5 yes
Ru P(1) C(17) C(22) 146.4(2) 0_555 9_555 5_555 55_5 yes
Ru P(1) C(23) C(24) 118.1(3) 0_555 9_555 5_555 55_5 yes
Ru P(1) C(23) C(28) -57.9(3) 0_555 9_555 5_555 55_5 yes
Ru P(2) C(29) C(30) 115.5(3) 0_555 9_555 5_555 55_5 yes
Ru P(2) C(29) C(34) -62.5(3) 0_555 9_555 5_555 55_5 yes
Ru P(2) C(35) C(36) -49.3(3) 0_555 9_555 5_555 55_5 yes
Ru P(2) C(35) C(40) 136.0(2) 0_555 9_555 5_555 55_5 yes
Ru P(2) C(41) C(42) 4.4(3) 0_555 9_555 5_555 55_5 yes
Ru P(2) C(41) C(46) -179.0(2) 0_555 9_555 5_555 55_5 yes
Cl(1) Ru W S(1) -61.72(3) 0_555 9_555 5_555 55_5 yes
Cl(1) Ru W S(2) 56.11(3) 0_555 9_555 5_555 55_5 yes
Cl(1) Ru W S(3) 177.50(3) 0_555 9_555 5_555 55_5 yes
Cl(1) Ru W C(1) -65.8(2) 0_555 9_555 5_555 55_5 yes
Cl(1) Ru W C(2) -136.5(2) 0_555 9_555 5_555 55_5 yes
Cl(1) Ru W C(3) 156.1(1) 0_555 9_555 5_555 55_5 yes
Cl(1) Ru W C(4) 86.8(2) 0_555 9_555 5_555 55_5 yes
Cl(1) Ru W C(5) 12.0(2) 0_555 9_555 5_555 55_5 yes
Cl(1) Ru P(1) C(11) -104.0(1) 0_555 9_555 5_555 55_5 yes
Cl(1) Ru P(1) C(17) 140.0(1) 0_555 9_555 5_555 55_5 yes
Cl(1) Ru P(1) C(23) 16.2(1) 0_555 9_555 5_555 55_5 yes
Cl(1) Ru P(2) C(29) 177.5(1) 0_555 9_555 5_555 55_5 yes
Cl(1) Ru P(2) C(35) 60.6(1) 0_555 9_555 5_555 55_5 yes
Cl(1) Ru P(2) C(41) -57.0(1) 0_555 9_555 5_555 55_5 yes
Cl(2a) Cl(2b) C(47) Cl(3a) 146(3) 0_555 9_555 5_555 55_5 yes
Cl(2a) Cl(2b) C(47) Cl(3b) 142(2) 0_555 9_555 5_555 55_5 yes
Cl(2a) C(47) Cl(3a) Cl(3b) -152(4) 0_555 9_555 5_555 55_5 yes
Cl(2a) C(47) Cl(3b) Cl(3a) 29(5) 0_555 9_555 5_555 55_5 yes
Cl(2b) Cl(2a) C(47) Cl(3a) -35(3) 0_555 9_555 5_555 55_5 yes
Cl(2b) Cl(2a) C(47) Cl(3b) -40(3) 0_555 9_555 5_555 55_5 yes
Cl(2b) C(47) Cl(3a) Cl(3b) -160(5) 0_555 9_555 5_555 55_5 yes
Cl(2b) C(47) Cl(3b) Cl(3a) 20(5) 0_555 9_555 5_555 55_5 yes
S(1) W Ru S(2) -117.82(3) 0_555 9_555 5_555 55_5 yes
S(1) W Ru S(3) 120.78(3) 0_555 9_555 5_555 55_5 yes
S(1) W Ru P(1) -176.64(3) 0_555 9_555 5_555 55_5 yes
S(1) W Ru P(2) 51.50(3) 0_555 9_555 5_555 55_5 yes
S(1) W C(1) C(2) -121.4(2) 0_555 9_555 5_555 55_5 yes
S(1) W C(1) C(5) 124.0(2) 0_555 9_555 5_555 55_5 yes
S(1) W C(1) C(6) 1.4(4) 0_555 9_555 5_555 55_5 yes
S(1) W C(2) C(1) 62.6(2) 0_555 9_555 5_555 55_5 yes
S(1) W C(2) C(3) 179.4(2) 0_555 9_555 5_555 55_5 yes
S(1) W C(2) C(7) -58.5(3) 0_555 9_555 5_555 55_5 yes
S(1) W C(3) C(2) -0.9(2) 0_555 9_555 5_555 55_5 yes
S(1) W C(3) C(4) 115.4(2) 0_555 9_555 5_555 55_5 yes
S(1) W C(3) C(8) -121.9(3) 0_555 9_555 5_555 55_5 yes
S(1) W C(4) C(3) -111.5(2) 0_555 9_555 5_555 55_5 yes
S(1) W C(4) C(5) 4.2(3) 0_555 9_555 5_555 55_5 yes
S(1) W C(4) C(9) 127.5(2) 0_555 9_555 5_555 55_5 yes
S(1) W C(5) C(1) -60.5(2) 0_555 9_555 5_555 55_5 yes
S(1) W C(5) C(4) -177.3(2) 0_555 9_555 5_555 55_5 yes
S(1) W C(5) C(10) 61.3(3) 0_555 9_555 5_555 55_5 yes
S(1) Ru W S(2) 117.82(3) 0_555 9_555 5_555 55_5 yes
S(1) Ru W S(3) -120.78(3) 0_555 9_555 5_555 55_5 yes
S(1) Ru W C(1) -4.1(2) 0_555 9_555 5_555 55_5 yes
S(1) Ru W C(2) -74.8(2) 0_555 9_555 5_555 55_5 yes
S(1) Ru W C(3) -142.2(1) 0_555 9_555 5_555 55_5 yes
S(1) Ru W C(4) 148.5(2) 0_555 9_555 5_555 55_5 yes
S(1) Ru W C(5) 73.7(2) 0_555 9_555 5_555 55_5 yes
S(1) Ru P(1) C(11) 13.9(2) 0_555 9_555 5_555 55_5 yes
S(1) Ru P(1) C(17) -102.1(2) 0_555 9_555 5_555 55_5 yes
S(1) Ru P(1) C(23) 134.1(2) 0_555 9_555 5_555 55_5 yes
S(1) Ru P(2) C(29) 85.3(1) 0_555 9_555 5_555 55_5 yes
S(1) Ru P(2) C(35) -31.5(1) 0_555 9_555 5_555 55_5 yes
S(1) Ru P(2) C(41) -149.1(1) 0_555 9_555 5_555 55_5 yes
S(2) W Ru S(3) -121.40(3) 0_555 9_555 5_555 55_5 yes
S(2) W Ru P(1) -58.82(3) 0_555 9_555 5_555 55_5 yes
S(2) W Ru P(2) 169.32(3) 0_555 9_555 5_555 55_5 yes
S(2) W C(1) C(2) 139.7(2) 0_555 9_555 5_555 55_5 yes
S(2) W C(1) C(5) 25.1(2) 0_555 9_555 5_555 55_5 yes
S(2) W C(1) C(6) -97.5(4) 0_555 9_555 5_555 55_5 yes
S(2) W C(2) C(1) -77.6(3) 0_555 9_555 5_555 55_5 yes
S(2) W C(2) C(3) 39.2(3) 0_555 9_555 5_555 55_5 yes
S(2) W C(2) C(7) 161.3(2) 0_555 9_555 5_555 55_5 yes
S(2) W C(3) C(2) -158.6(2) 0_555 9_555 5_555 55_5 yes
S(2) W C(3) C(4) -42.3(2) 0_555 9_555 5_555 55_5 yes
S(2) W C(3) C(8) 80.5(3) 0_555 9_555 5_555 55_5 yes
S(2) W C(4) C(3) 143.9(2) 0_555 9_555 5_555 55_5 yes
S(2) W C(4) C(5) -100.4(2) 0_555 9_555 5_555 55_5 yes
S(2) W C(4) C(9) 22.9(3) 0_555 9_555 5_555 55_5 yes
S(2) W C(5) C(1) -160.9(2) 0_555 9_555 5_555 55_5 yes
S(2) W C(5) C(4) 82.2(2) 0_555 9_555 5_555 55_5 yes
S(2) W C(5) C(10) -39.2(3) 0_555 9_555 5_555 55_5 yes
S(2) Ru W S(3) 121.40(3) 0_555 9_555 5_555 55_5 yes
S(2) Ru W C(1) -121.9(2) 0_555 9_555 5_555 55_5 yes
S(2) Ru W C(2) 167.4(2) 0_555 9_555 5_555 55_5 yes
S(2) Ru W C(3) 100.0(1) 0_555 9_555 5_555 55_5 yes
S(2) Ru W C(4) 30.7(2) 0_555 9_555 5_555 55_5 yes
S(2) Ru W C(5) -44.1(2) 0_555 9_555 5_555 55_5 yes
S(2) Ru P(1) C(11) -14.8(1) 0_555 9_555 5_555 55_5 yes
S(2) Ru P(1) C(17) -130.8(1) 0_555 9_555 5_555 55_5 yes
S(2) Ru P(1) C(23) 105.4(1) 0_555 9_555 5_555 55_5 yes
S(2) Ru P(2) C(29) 85.1(2) 0_555 9_555 5_555 55_5 yes
S(2) Ru P(2) C(35) -31.8(2) 0_555 9_555 5_555 55_5 yes
S(2) Ru P(2) C(41) -149.4(1) 0_555 9_555 5_555 55_5 yes
S(3) W Ru P(1) 62.58(3) 0_555 9_555 5_555 55_5 yes
S(3) W Ru P(2) -69.28(3) 0_555 9_555 5_555 55_5 yes
S(3) W C(1) C(2) -22.2(2) 0_555 9_555 5_555 55_5 yes
S(3) W C(1) C(5) -136.8(2) 0_555 9_555 5_555 55_5 yes
S(3) W C(1) C(6) 100.6(3) 0_555 9_555 5_555 55_5 yes
S(3) W C(2) C(1) 163.0(2) 0_555 9_555 5_555 55_5 yes
S(3) W C(2) C(3) -80.2(2) 0_555 9_555 5_555 55_5 yes
S(3) W C(2) C(7) 41.9(3) 0_555 9_555 5_555 55_5 yes
S(3) W C(3) C(2) 101.8(2) 0_555 9_555 5_555 55_5 yes
S(3) W C(3) C(4) -141.9(2) 0_555 9_555 5_555 55_5 yes
S(3) W C(3) C(8) -19.1(3) 0_555 9_555 5_555 55_5 yes
S(3) W C(4) C(3) 43.7(2) 0_555 9_555 5_555 55_5 yes
S(3) W C(4) C(5) 159.5(2) 0_555 9_555 5_555 55_5 yes
S(3) W C(4) C(9) -77.2(3) 0_555 9_555 5_555 55_5 yes
S(3) W C(5) C(1) 80.9(2) 0_555 9_555 5_555 55_5 yes
S(3) W C(5) C(4) -36.0(3) 0_555 9_555 5_555 55_5 yes
S(3) W C(5) C(10) -157.4(2) 0_555 9_555 5_555 55_5 yes
S(3) Ru W C(1) 116.7(2) 0_555 9_555 5_555 55_5 yes
S(3) Ru W C(2) 46.0(2) 0_555 9_555 5_555 55_5 yes
S(3) Ru W C(3) -21.4(1) 0_555 9_555 5_555 55_5 yes
S(3) Ru W C(4) -90.7(2) 0_555 9_555 5_555 55_5 yes
S(3) Ru W C(5) -165.5(2) 0_555 9_555 5_555 55_5 yes
S(3) Ru P(1) C(11) 72.0(1) 0_555 9_555 5_555 55_5 yes
S(3) Ru P(1) C(17) -44.0(1) 0_555 9_555 5_555 55_5 yes
S(3) Ru P(1) C(23) -167.8(1) 0_555 9_555 5_555 55_5 yes
S(3) Ru P(2) C(29) -0.8(1) 0_555 9_555 5_555 55_5 yes
S(3) Ru P(2) C(35) -117.7(1) 0_555 9_555 5_555 55_5 yes
S(3) Ru P(2) C(41) 124.7(1) 0_555 9_555 5_555 55_5 yes
P(1) Ru W C(1) 179.2(2) 0_555 9_555 5_555 55_5 yes
P(1) Ru W C(2) 108.6(2) 0_555 9_555 5_555 55_5 yes
P(1) Ru W C(3) 41.2(1) 0_555 9_555 5_555 55_5 yes
P(1) Ru W C(4) -28.1(2) 0_555 9_555 5_555 55_5 yes
P(1) Ru W C(5) -102.9(2) 0_555 9_555 5_555 55_5 yes
P(1) Ru P(2) C(29) -88.9(1) 0_555 9_555 5_555 55_5 yes
P(1) Ru P(2) C(35) 154.3(1) 0_555 9_555 5_555 55_5 yes
P(1) Ru P(2) C(41) 36.7(1) 0_555 9_555 5_555 55_5 yes
P(1) C(11) C(12) C(13) 178.1(3) 0_555 9_555 5_555 55_5 yes
P(1) C(11) C(16) C(15) -177.9(2) 0_555 9_555 5_555 55_5 yes
P(1) C(17) C(18) C(19) -176.7(3) 0_555 9_555 5_555 55_5 yes
P(1) C(17) C(22) C(21) 176.5(3) 0_555 9_555 5_555 55_5 yes
P(1) C(23) C(24) C(25) -176.3(3) 0_555 9_555 5_555 55_5 yes
P(1) C(23) C(28) C(27) 177.2(3) 0_555 9_555 5_555 55_5 yes
P(2) Ru W C(1) 47.4(2) 0_555 9_555 5_555 55_5 yes
P(2) Ru W C(2) -23.3(2) 0_555 9_555 5_555 55_5 yes
P(2) Ru W C(3) -90.7(1) 0_555 9_555 5_555 55_5 yes
P(2) Ru W C(4) -160.0(2) 0_555 9_555 5_555 55_5 yes
P(2) Ru W C(5) 125.2(2) 0_555 9_555 5_555 55_5 yes
P(2) Ru P(1) C(11) 163.7(1) 0_555 9_555 5_555 55_5 yes
P(2) Ru P(1) C(17) 47.8(1) 0_555 9_555 5_555 55_5 yes
P(2) Ru P(1) C(23) -76.0(1) 0_555 9_555 5_555 55_5 yes
P(2) C(29) C(30) C(31) -177.6(3) 0_555 9_555 5_555 55_5 yes
P(2) C(29) C(34) C(33) 178.0(3) 0_555 9_555 5_555 55_5 yes
P(2) C(35) C(36) C(37) -176.8(2) 0_555 9_555 5_555 55_5 yes
P(2) C(35) C(40) C(39) 177.4(3) 0_555 9_555 5_555 55_5 yes
P(2) C(41) C(42) C(43) 179.4(3) 0_555 9_555 5_555 55_5 yes
P(2) C(41) C(46) C(45) -179.5(3) 0_555 9_555 5_555 55_5 yes
C(1) W C(2) C(3) 116.8(3) 0_555 9_555 5_555 55_5 yes
C(1) W C(2) C(7) -121.1(4) 0_555 9_555 5_555 55_5 yes
C(1) W C(3) C(2) -36.9(2) 0_555 9_555 5_555 55_5 yes
C(1) W C(3) C(4) 79.4(2) 0_555 9_555 5_555 55_5 yes
C(1) W C(3) C(8) -157.9(4) 0_555 9_555 5_555 55_5 yes
C(1) W C(4) C(3) -78.4(2) 0_555 9_555 5_555 55_5 yes
C(1) W C(4) C(5) 37.3(2) 0_555 9_555 5_555 55_5 yes
C(1) W C(4) C(9) 160.7(3) 0_555 9_555 5_555 55_5 yes
C(1) W C(5) C(4) -116.9(3) 0_555 9_555 5_555 55_5 yes
C(1) W C(5) C(10) 121.7(4) 0_555 9_555 5_555 55_5 yes
C(1) C(2) W C(3) -116.8(3) 0_555 9_555 5_555 55_5 yes
C(1) C(2) W C(4) -79.6(2) 0_555 9_555 5_555 55_5 yes
C(1) C(2) W C(5) -38.5(2) 0_555 9_555 5_555 55_5 yes
C(1) C(2) C(3) C(4) 0.1(3) 0_555 9_555 5_555 55_5 yes
C(1) C(2) C(3) C(8) -175.5(3) 0_555 9_555 5_555 55_5 yes
C(1) C(5) W C(2) 37.8(2) 0_555 9_555 5_555 55_5 yes
C(1) C(5) W C(3) 79.3(2) 0_555 9_555 5_555 55_5 yes
C(1) C(5) W C(4) 116.9(3) 0_555 9_555 5_555 55_5 yes
C(1) C(5) C(4) C(3) 1.7(3) 0_555 9_555 5_555 55_5 yes
C(1) C(5) C(4) C(9) 177.3(3) 0_555 9_555 5_555 55_5 yes
C(2) W C(1) C(5) -114.6(3) 0_555 9_555 5_555 55_5 yes
C(2) W C(1) C(6) 122.8(5) 0_555 9_555 5_555 55_5 yes
C(2) W C(3) C(4) 116.3(3) 0_555 9_555 5_555 55_5 yes
C(2) W C(3) C(8) -121.0(4) 0_555 9_555 5_555 55_5 yes
C(2) W C(4) C(3) -37.2(2) 0_555 9_555 5_555 55_5 yes
C(2) W C(4) C(5) 78.6(2) 0_555 9_555 5_555 55_5 yes
C(2) W C(4) C(9) -158.1(3) 0_555 9_555 5_555 55_5 yes
C(2) W C(5) C(4) -79.0(2) 0_555 9_555 5_555 55_5 yes
C(2) W C(5) C(10) 159.6(4) 0_555 9_555 5_555 55_5 yes
C(2) C(1) W C(3) 36.9(2) 0_555 9_555 5_555 55_5 yes
C(2) C(1) W C(4) 78.1(2) 0_555 9_555 5_555 55_5 yes
C(2) C(1) W C(5) 114.6(3) 0_555 9_555 5_555 55_5 yes
C(2) C(1) C(5) C(4) -1.6(3) 0_555 9_555 5_555 55_5 yes
C(2) C(1) C(5) C(10) 175.8(3) 0_555 9_555 5_555 55_5 yes
C(2) C(3) W C(4) -116.3(3) 0_555 9_555 5_555 55_5 yes
C(2) C(3) W C(5) -79.0(2) 0_555 9_555 5_555 55_5 yes
C(2) C(3) C(4) C(5) -1.1(3) 0_555 9_555 5_555 55_5 yes
C(2) C(3) C(4) C(9) -176.9(3) 0_555 9_555 5_555 55_5 yes
C(3) W C(1) C(5) -77.7(2) 0_555 9_555 5_555 55_5 yes
C(3) W C(1) C(6) 159.7(4) 0_555 9_555 5_555 55_5 yes
C(3) W C(2) C(7) 122.1(4) 0_555 9_555 5_555 55_5 yes
C(3) W C(4) C(5) 115.7(3) 0_555 9_555 5_555 55_5 yes
C(3) W C(4) C(9) -120.9(4) 0_555 9_555 5_555 55_5 yes
C(3) W C(5) C(4) -37.6(2) 0_555 9_555 5_555 55_5 yes
C(3) W C(5) C(10) -159.0(4) 0_555 9_555 5_555 55_5 yes
C(3) C(2) W C(4) 37.2(2) 0_555 9_555 5_555 55_5 yes
C(3) C(2) W C(5) 78.3(2) 0_555 9_555 5_555 55_5 yes
C(3) C(2) C(1) C(5) 0.9(3) 0_555 9_555 5_555 55_5 yes
C(3) C(2) C(1) C(6) 174.6(3) 0_555 9_555 5_555 55_5 yes
C(3) C(4) W C(5) -115.7(3) 0_555 9_555 5_555 55_5 yes
C(3) C(4) C(5) C(10) -175.7(3) 0_555 9_555 5_555 55_5 yes
C(4) W C(1) C(5) -36.5(2) 0_555 9_555 5_555 55_5 yes
C(4) W C(1) C(6) -159.1(4) 0_555 9_555 5_555 55_5 yes
C(4) W C(2) C(7) 159.3(3) 0_555 9_555 5_555 55_5 yes
C(4) W C(3) C(8) 122.7(4) 0_555 9_555 5_555 55_5 yes
C(4) W C(5) C(10) -121.4(4) 0_555 9_555 5_555 55_5 yes
C(4) C(3) W C(5) 37.3(2) 0_555 9_555 5_555 55_5 yes
C(4) C(3) C(2) C(7) 177.7(3) 0_555 9_555 5_555 55_5 yes
C(4) C(5) C(1) C(6) -175.4(3) 0_555 9_555 5_555 55_5 yes
C(5) W C(1) C(6) -122.6(4) 0_555 9_555 5_555 55_5 yes
C(5) W C(2) C(7) -159.6(3) 0_555 9_555 5_555 55_5 yes
C(5) W C(3) C(8) 160.1(4) 0_555 9_555 5_555 55_5 yes
C(5) W C(4) C(9) 123.3(4) 0_555 9_555 5_555 55_5 yes
C(5) C(1) C(2) C(7) -176.7(3) 0_555 9_555 5_555 55_5 yes
C(5) C(4) C(3) C(8) 174.5(3) 0_555 9_555 5_555 55_5 yes
C(6) C(1) C(2) C(7) -2.9(5) 0_555 9_555 5_555 55_5 yes
C(6) C(1) C(5) C(10) 2.0(5) 0_555 9_555 5_555 55_5 yes
C(7) C(2) C(3) C(8) 2.0(5) 0_555 9_555 5_555 55_5 yes
C(8) C(3) C(4) C(9) -1.3(5) 0_555 9_555 5_555 55_5 yes
C(9) C(4) C(5) C(10) -0.1(5) 0_555 9_555 5_555 55_5 yes
C(11) P(1) C(17) C(18) -160.9(3) 0_555 9_555 5_555 55_5 yes
C(11) P(1) C(17) C(22) 22.3(3) 0_555 9_555 5_555 55_5 yes
C(11) P(1) C(23) C(24) -115.5(3) 0_555 9_555 5_555 55_5 yes
C(11) P(1) C(23) C(28) 68.5(3) 0_555 9_555 5_555 55_5 yes
C(11) C(12) C(13) C(14) -0.3(5) 0_555 9_555 5_555 55_5 yes
C(11) C(16) C(15) C(14) -0.3(5) 0_555 9_555 5_555 55_5 yes
C(12) C(11) P(1) C(17) -113.0(3) 0_555 9_555 5_555 55_5 yes
C(12) C(11) P(1) C(23) -8.5(3) 0_555 9_555 5_555 55_5 yes
C(12) C(11) C(16) C(15) 0.0(5) 0_555 9_555 5_555 55_5 yes
C(12) C(13) C(14) C(15) -0.1(5) 0_555 9_555 5_555 55_5 yes
C(13) C(12) C(11) C(16) 0.3(5) 0_555 9_555 5_555 55_5 yes
C(13) C(14) C(15) C(16) 0.4(5) 0_555 9_555 5_555 55_5 yes
C(16) C(11) P(1) C(17) 64.7(3) 0_555 9_555 5_555 55_5 yes
C(16) C(11) P(1) C(23) 169.2(2) 0_555 9_555 5_555 55_5 yes
C(17) P(1) C(23) C(24) -13.6(3) 0_555 9_555 5_555 55_5 yes
C(17) P(1) C(23) C(28) 170.4(3) 0_555 9_555 5_555 55_5 yes
C(17) C(18) C(19) C(20) 0.7(6) 0_555 9_555 5_555 55_5 yes
C(17) C(22) C(21) C(20) -0.7(6) 0_555 9_555 5_555 55_5 yes
C(18) C(17) P(1) C(23) 94.5(3) 0_555 9_555 5_555 55_5 yes
C(18) C(17) C(22) C(21) -0.3(5) 0_555 9_555 5_555 55_5 yes
C(18) C(19) C(20) C(21) -1.7(6) 0_555 9_555 5_555 55_5 yes
C(19) C(18) C(17) C(22) 0.3(5) 0_555 9_555 5_555 55_5 yes
C(19) C(20) C(21) C(22) 1.7(6) 0_555 9_555 5_555 55_5 yes
C(22) C(17) P(1) C(23) -82.4(3) 0_555 9_555 5_555 55_5 yes
C(23) C(24) C(25) C(26) 0.4(6) 0_555 9_555 5_555 55_5 yes
C(23) C(28) C(27) C(26) -2.0(5) 0_555 9_555 5_555 55_5 yes
C(24) C(23) C(28) C(27) 1.1(5) 0_555 9_555 5_555 55_5 yes
C(24) C(25) C(26) C(27) -1.4(6) 0_555 9_555 5_555 55_5 yes
C(25) C(24) C(23) C(28) -0.3(5) 0_555 9_555 5_555 55_5 yes
C(25) C(26) C(27) C(28) 2.2(6) 0_555 9_555 5_555 55_5 yes
C(29) P(2) C(35) C(36) -172.9(2) 0_555 9_555 5_555 55_5 yes
C(29) P(2) C(35) C(40) 12.5(3) 0_555 9_555 5_555 55_5 yes
C(29) P(2) C(41) C(42) 134.2(3) 0_555 9_555 5_555 55_5 yes
C(29) P(2) C(41) C(46) -49.3(3) 0_555 9_555 5_555 55_5 yes
C(29) C(30) C(31) C(32) 0.0(6) 0_555 9_555 5_555 55_5 yes
C(29) C(34) C(33) C(32) -0.4(6) 0_555 9_555 5_555 55_5 yes
C(30) C(29) P(2) C(35) -119.3(3) 0_555 9_555 5_555 55_5 yes
C(30) C(29) P(2) C(41) -19.1(3) 0_555 9_555 5_555 55_5 yes
C(30) C(29) C(34) C(33) 0.0(5) 0_555 9_555 5_555 55_5 yes
C(30) C(31) C(32) C(33) -0.4(6) 0_555 9_555 5_555 55_5 yes
C(31) C(30) C(29) C(34) 0.3(5) 0_555 9_555 5_555 55_5 yes
C(31) C(32) C(33) C(34) 0.6(6) 0_555 9_555 5_555 55_5 yes
C(34) C(29) P(2) C(35) 62.8(3) 0_555 9_555 5_555 55_5 yes
C(34) C(29) P(2) C(41) 163.0(3) 0_555 9_555 5_555 55_5 yes
C(35) P(2) C(41) C(42) -122.3(3) 0_555 9_555 5_555 55_5 yes
C(35) P(2) C(41) C(46) 54.3(3) 0_555 9_555 5_555 55_5 yes
C(35) C(36) C(37) C(38) -0.3(5) 0_555 9_555 5_555 55_5 yes
C(35) C(40) C(39) C(38) -1.4(5) 0_555 9_555 5_555 55_5 yes
C(36) C(35) P(2) C(41) 81.3(3) 0_555 9_555 5_555 55_5 yes
C(36) C(35) C(40) C(39) 2.7(5) 0_555 9_555 5_555 55_5 yes
C(36) C(37) C(38) C(39) 1.6(5) 0_555 9_555 5_555 55_5 yes
C(37) C(36) C(35) C(40) -1.9(5) 0_555 9_555 5_555 55_5 yes
C(37) C(38) C(39) C(40) -0.8(5) 0_555 9_555 5_555 55_5 yes
C(40) C(35) P(2) C(41) -93.4(3) 0_555 9_555 5_555 55_5 yes
C(41) C(42) C(43) C(44) -0.8(6) 0_555 9_555 5_555 55_5 yes
C(41) C(46) C(45) C(44) 1.0(5) 0_555 9_555 5_555 55_5 yes
C(42) C(41) C(46) C(45) -2.9(5) 0_555 9_555 5_555 55_5 yes
C(42) C(43) C(44) C(45) -1.2(6) 0_555 9_555 5_555 55_5 yes
C(43) C(42) C(41) C(46) 2.8(5) 0_555 9_555 5_555 55_5 yes
C(43) C(44) C(45) C(46) 1.1(5) 0_555 9_555 5_555 55_5 yes
C(43) C(44) C(45) C(46) 1.1(5) 0_555 9_555 5_555 55_5 yes
